data_4333750
loop_
_publ_author_name
'Edwin F. van der Eide'
'Monte L. Helm'
'Eric D. Walter'
'R. Morris Bullock'

_publ_contact_author_address
;
Pacific Northwest National Laboratory
PO Box 999
Richland, WA 99352
USA
;
_publ_contact_author_name 'Monte L. Helm'
_publ_section_title
;
 Structural and Spectroscopic Characterization of 17- and 18-Electron
 Piano-Stool Complexes of Chromium. Thermochemical Analyses of Weak Cr-H
 Bonds
;
_journal_name_full 'Inorganic Chemistry'
_journal_page_first 1591
_journal_page_last 1603
_journal_paper_doi 10.1021/ic302460y
_journal_volume 52
_journal_year 2013
_chemical_formula_moiety 'C25 H38 Cr O2 P'
_chemical_formula_sum 'C25 H38 Cr O2 P'
_chemical_formula_weight 453.52
_chemical_name_common CpCr(CO)2(PCy3)
_space_group_crystal_system monoclinic
_space_group_IT_number 14
_space_group_name_Hall '-P 2yn'
_space_group_name_H-M_alt 'P 1 21/n 1'
_symmetry_space_group_name_Hall '-P 2yn'
_symmetry_space_group_name_H-M 'P 1 21/n 1'
_atom_sites_solution_hydrogens geom
_atom_sites_solution_primary direct
_atom_sites_solution_secondary difmap
_audit_creation_date 2012-10-31
_audit_creation_method
;
  Olex2 1.2-beta
  (compiled 2012.05.09 svn.r2324, GUI svn.r4230)
;
_cell_angle_alpha 90.00
_cell_angle_beta 94.732(3)
_cell_angle_gamma 90.00
_cell_formula_units_Z 4
_cell_length_a 14.5523(6)
_cell_length_b 10.0674(5)
_cell_length_c 15.7122(6)
_cell_measurement_reflns_used 5183
_cell_measurement_temperature 145
_cell_measurement_theta_max 29.44
_cell_measurement_theta_min 2.73
_cell_volume 2294.05(17)
_computing_molecular_graphics
;
O. V. Dolomanov, L. J. Bourhis, R. J. Gildea, J. A. K. Howard and H. Puschmann,
OLEX2: a complete structure solution, refinement and analysis program.
J. Appl. Cryst. (2009). 42, 339-341.
;
_computing_publication_material
;
O. V. Dolomanov, L. J. Bourhis, R. J. Gildea, J. A. K. Howard and H. Puschmann,
OLEX2: a complete structure solution, refinement and analysis program.
J. Appl. Cryst. (2009). 42, 339-341.
;
_computing_structure_refinement
;
SHELXL, G.M. Sheldrick, Acta Cryst.
(2008). A64, 112-122
;
_computing_structure_solution
;
SHELXS, G.M. Sheldrick, Acta Cryst.
(2008). A64, 112-122
;
_diffrn_ambient_temperature 145.15
_diffrn_measured_fraction_theta_full 0.995
_diffrn_measured_fraction_theta_max 0.995
_diffrn_measurement_device_type 'Bruker APEX-II CCD'
_diffrn_measurement_method '\f and \w scans'
_diffrn_radiation_monochromator graphite
_diffrn_radiation_type MoK\a
_diffrn_radiation_wavelength 0.71073
_diffrn_reflns_av_R_equivalents 0.0408
_diffrn_reflns_av_unetI/netI 0.0530
_diffrn_reflns_limit_h_max 20
_diffrn_reflns_limit_h_min -17
_diffrn_reflns_limit_k_max 13
_diffrn_reflns_limit_k_min -13
_diffrn_reflns_limit_l_max 15
_diffrn_reflns_limit_l_min -21
_diffrn_reflns_number 23375
_diffrn_reflns_theta_full 29.67
_diffrn_reflns_theta_max 29.67
_diffrn_reflns_theta_min 1.99
_diffrn_source 'fine-focus sealed tube'
_diffrn_standards_number 0
_exptl_absorpt_coefficient_mu 0.587
_exptl_absorpt_correction_T_max 0.7459
_exptl_absorpt_correction_T_min 0.6815
_exptl_absorpt_correction_type multi-scan
_exptl_absorpt_process_details
;
SADABS-2008/1 (Bruker,2008) was used for absorption correction.
wR2(int) was 0.1092 before and 0.0468 after correction.
The Ratio of minimum to maximum transmission is 0.9137.
The \l/2 correction factor is 0.0015.
;
_exptl_crystal_colour orange
_exptl_crystal_colour_lustre clear
_exptl_crystal_colour_modifier light
_exptl_crystal_colour_primary orange
_exptl_crystal_density_diffrn 1.313
_exptl_crystal_description block
_exptl_crystal_F_000 972
_exptl_crystal_size_max 0.16
_exptl_crystal_size_mid 0.1
_exptl_crystal_size_min 0.1
_refine_diff_density_max 1.181
_refine_diff_density_min -0.848
_refine_diff_density_rms 0.075
_refine_ls_extinction_method none
_refine_ls_goodness_of_fit_ref 1.021
_refine_ls_hydrogen_treatment constr
_refine_ls_matrix_type full
_refine_ls_number_parameters 262
_refine_ls_number_reflns 6453
_refine_ls_number_restraints 0
_refine_ls_restrained_S_all 1.021
_refine_ls_R_factor_all 0.0731
_refine_ls_R_factor_gt 0.0460
_refine_ls_shift/su_max 0.001
_refine_ls_shift/su_mean 0.000
_refine_ls_structure_factor_coef Fsqd
_refine_ls_weighting_details 'calc w=1/[\s^2^(Fo^2^)+(0.0560P)^2^+1.1208P] where P=(Fo^2^+2Fc^2^)/3'
_refine_ls_weighting_scheme calc
_refine_ls_wR_factor_gt 0.1081
_refine_ls_wR_factor_ref 0.1213
_reflns_number_gt 4682
_reflns_number_total 6453
_reflns_threshold_expression >2sigma(I)
_cod_data_source_file ic302460y_si_002_5.cif
_cod_data_source_block helm119_0m
_cod_database_code 4333750

loop_
_space_group_symop_id
_space_group_symop_operation_xyz
1 'x, y, z'
2 '-x+1/2, y+1/2, -z+1/2'
3 '-x, -y, -z'
4 'x-1/2, -y-1/2, z-1/2'

loop_
_atom_site_label
_atom_site_type_symbol
_atom_site_fract_x
_atom_site_fract_y
_atom_site_fract_z
_atom_site_U_iso_or_equiv
_atom_site_adp_type
_atom_site_occupancy
_atom_site_symmetry_multiplicity
_atom_site_calc_flag
_atom_site_refinement_flags
Cr1 Cr 0.84916(2) 0.24675(3) 0.44304(2) 0.01766(10) Uani 1 1 d .
P1 P 0.71227(3) 0.35633(5) 0.47700(3) 0.01316(11) Uani 1 1 d .
O1 O 0.97269(11) 0.37687(18) 0.57942(11) 0.0364(4) Uani 1 1 d .
O2 O 0.86016(13) 0.03995(18) 0.58048(12) 0.0402(4) Uani 1 1 d .
C1 C 0.92237(14) 0.3289(2) 0.52731(14) 0.0232(4) Uani 1 1 d .
C2 C 0.85200(15) 0.1191(2) 0.52683(14) 0.0243(5) Uani 1 1 d .
C3 C 0.71449(13) 0.53550(19) 0.44686(13) 0.0164(4) Uani 1 1 d .
H3 H 0.7062 0.5363 0.3830 0.020 Uiso 1 1 calc R
C4 C 0.80663(14) 0.6055(2) 0.46938(14) 0.0216(4) Uani 1 1 d .
H4A H 0.8572 0.5524 0.4481 0.026 Uiso 1 1 calc R
H4B H 0.8179 0.6129 0.5322 0.026 Uiso 1 1 calc R
C5 C 0.80604(17) 0.7443(2) 0.42948(16) 0.0275(5) Uani 1 1 d .
H5A H 0.8643 0.7905 0.4483 0.033 Uiso 1 1 calc R
H5B H 0.8027 0.7361 0.3665 0.033 Uiso 1 1 calc R
C6 C 0.72479(17) 0.8266(2) 0.45471(17) 0.0312(5) Uani 1 1 d .
H6A H 0.7329 0.8456 0.5167 0.037 Uiso 1 1 calc R
H6B H 0.7237 0.9124 0.4239 0.037 Uiso 1 1 calc R
C7 C 0.63365(17) 0.7554(2) 0.43430(16) 0.0278(5) Uani 1 1 d .
H7A H 0.6218 0.7461 0.3716 0.033 Uiso 1 1 calc R
H7B H 0.5831 0.8090 0.4553 0.033 Uiso 1 1 calc R
C8 C 0.63450(14) 0.6182(2) 0.47558(14) 0.0208(4) Uani 1 1 d .
H8A H 0.5755 0.5724 0.4593 0.025 Uiso 1 1 calc R
H8B H 0.6409 0.6275 0.5385 0.025 Uiso 1 1 calc R
C9 C 0.67915(14) 0.3581(2) 0.58950(12) 0.0176(4) Uani 1 1 d .
H9 H 0.6271 0.4226 0.5914 0.021 Uiso 1 1 calc R
C10 C 0.75734(15) 0.4088(2) 0.65241(13) 0.0232(5) Uani 1 1 d .
H10A H 0.7773 0.4974 0.6338 0.028 Uiso 1 1 calc R
H10B H 0.8107 0.3478 0.6520 0.028 Uiso 1 1 calc R
C11 C 0.72730(16) 0.4186(2) 0.74335(14) 0.0262(5) Uani 1 1 d .
H11A H 0.7799 0.4490 0.7824 0.031 Uiso 1 1 calc R
H11B H 0.6772 0.4849 0.7449 0.031 Uiso 1 1 calc R
C12 C 0.69388(16) 0.2855(2) 0.77334(14) 0.0263(5) Uani 1 1 d .
H12A H 0.6718 0.2951 0.8310 0.032 Uiso 1 1 calc R
H12B H 0.7455 0.2212 0.7770 0.032 Uiso 1 1 calc R
C13 C 0.61609(16) 0.2340(2) 0.71163(14) 0.0273(5) Uani 1 1 d .
H13A H 0.5622 0.2939 0.7128 0.033 Uiso 1 1 calc R
H13B H 0.5973 0.1449 0.7304 0.033 Uiso 1 1 calc R
C14 C 0.64452(15) 0.2252(2) 0.62024(13) 0.0233(5) Uani 1 1 d .
H14A H 0.6937 0.1578 0.6177 0.028 Uiso 1 1 calc R
H14B H 0.5910 0.1962 0.5818 0.028 Uiso 1 1 calc R
C15 C 0.60266(13) 0.29585(19) 0.41880(12) 0.0163(4) Uani 1 1 d .
H15 H 0.5510 0.3215 0.4536 0.020 Uiso 1 1 calc R
C16 C 0.58174(15) 0.3558(2) 0.32963(13) 0.0230(4) Uani 1 1 d .
H16A H 0.5758 0.4534 0.3346 0.028 Uiso 1 1 calc R
H16B H 0.6337 0.3371 0.2946 0.028 Uiso 1 1 calc R
C17 C 0.49277(16) 0.2992(2) 0.28491(16) 0.0307(5) Uani 1 1 d .
H17A H 0.4397 0.3266 0.3164 0.037 Uiso 1 1 calc R
H17B H 0.4836 0.3360 0.2264 0.037 Uiso 1 1 calc R
C18 C 0.49598(17) 0.1486(2) 0.28022(15) 0.0328(6) Uani 1 1 d .
H18A H 0.4366 0.1148 0.2533 0.039 Uiso 1 1 calc R
H18B H 0.5455 0.1210 0.2444 0.039 Uiso 1 1 calc R
C19 C 0.51375(16) 0.0895(2) 0.36848(15) 0.0301(5) Uani 1 1 d .
H19A H 0.5180 -0.0084 0.3640 0.036 Uiso 1 1 calc R
H19B H 0.4617 0.1109 0.4028 0.036 Uiso 1 1 calc R
C20 C 0.60295(15) 0.1438(2) 0.41287(13) 0.0212(4) Uani 1 1 d .
H20A H 0.6554 0.1151 0.3810 0.025 Uiso 1 1 calc R
H20B H 0.6119 0.1060 0.4711 0.025 Uiso 1 1 calc R
C21 C 0.81647(19) 0.1856(3) 0.30724(16) 0.0426(7) Uani 1 1 d .
H21 H 0.7575 0.1560 0.2845 0.051 Uiso 1 1 calc R
C22 C 0.8863(2) 0.1061(3) 0.34423(17) 0.0421(7) Uani 1 1 d .
H22 H 0.8832 0.0125 0.3511 0.051 Uiso 1 1 calc R
C23 C 0.96246(18) 0.1861(3) 0.36986(17) 0.0384(6) Uani 1 1 d .
H23 H 1.0195 0.1569 0.3973 0.046 Uiso 1 1 calc R
C24 C 0.93862(19) 0.3181(3) 0.34725(16) 0.0378(6) Uani 1 1 d .
H24 H 0.9773 0.3936 0.3563 0.045 Uiso 1 1 calc R
C25 C 0.84810(19) 0.3186(3) 0.30911(15) 0.0387(6) Uani 1 1 d .
H25 H 0.8142 0.3942 0.2884 0.046 Uiso 1 1 calc R

loop_
_atom_site_aniso_label
_atom_site_aniso_U_11
_atom_site_aniso_U_22
_atom_site_aniso_U_33
_atom_site_aniso_U_23
_atom_site_aniso_U_13
_atom_site_aniso_U_12
Cr1 0.01721(17) 0.01736(17) 0.01888(18) -0.00042(13) 0.00420(12) 0.00156(13)
P1 0.0141(2) 0.0129(2) 0.0125(2) 0.00013(18) 0.00041(16) -0.00039(18)
O1 0.0257(9) 0.0518(11) 0.0311(10) -0.0054(8) -0.0005(7) -0.0112(8)
O2 0.0527(11) 0.0342(10) 0.0340(10) 0.0135(8) 0.0060(8) 0.0040(9)
C1 0.0207(10) 0.0273(11) 0.0219(11) 0.0037(9) 0.0045(8) -0.0013(9)
C2 0.0269(11) 0.0227(11) 0.0238(11) 0.0008(9) 0.0056(9) 0.0021(9)
C3 0.0184(9) 0.0149(9) 0.0163(10) 0.0019(7) 0.0035(7) 0.0006(7)
C4 0.0216(10) 0.0153(9) 0.0277(12) 0.0024(8) 0.0013(8) -0.0022(8)
C5 0.0295(12) 0.0170(10) 0.0359(13) 0.0075(9) 0.0026(9) -0.0047(9)
C6 0.0389(14) 0.0138(10) 0.0408(15) 0.0035(9) 0.0032(11) 0.0021(9)
C7 0.0329(12) 0.0202(10) 0.0307(13) 0.0039(9) 0.0052(9) 0.0092(9)
C8 0.0229(10) 0.0189(10) 0.0211(11) 0.0010(8) 0.0043(8) 0.0019(8)
C9 0.0188(9) 0.0203(10) 0.0136(9) 0.0006(8) 0.0014(7) -0.0029(8)
C10 0.0266(11) 0.0298(11) 0.0134(10) -0.0039(8) 0.0027(8) -0.0111(9)
C11 0.0348(12) 0.0289(12) 0.0152(10) -0.0022(9) 0.0033(9) -0.0066(10)
C12 0.0335(12) 0.0304(12) 0.0154(11) -0.0011(9) 0.0050(9) -0.0020(10)
C13 0.0301(12) 0.0337(13) 0.0193(11) 0.0009(9) 0.0093(9) -0.0110(10)
C14 0.0269(11) 0.0276(11) 0.0159(10) 0.0001(8) 0.0041(8) -0.0090(9)
C15 0.0166(9) 0.0166(9) 0.0153(10) 0.0002(7) -0.0010(7) 0.0008(7)
C16 0.0267(11) 0.0228(10) 0.0181(10) 0.0047(8) -0.0058(8) -0.0007(9)
C17 0.0300(12) 0.0322(12) 0.0271(13) 0.0032(10) -0.0136(10) 0.0004(10)
C18 0.0364(13) 0.0324(12) 0.0266(13) -0.0028(10) -0.0147(10) -0.0069(10)
C19 0.0314(12) 0.0253(11) 0.0313(13) 0.0010(10) -0.0109(10) -0.0111(10)
C20 0.0248(11) 0.0190(10) 0.0186(10) 0.0008(8) -0.0057(8) -0.0027(8)
C21 0.0389(15) 0.070(2) 0.0201(13) -0.0139(13) 0.0066(10) -0.0046(14)
C22 0.072(2) 0.0265(13) 0.0319(14) -0.0087(11) 0.0281(13) 0.0012(13)
C23 0.0333(14) 0.0516(16) 0.0327(14) 0.0021(12) 0.0172(10) 0.0160(13)
C24 0.0484(16) 0.0381(14) 0.0302(14) -0.0028(11) 0.0234(11) -0.0114(12)
C25 0.0493(16) 0.0504(16) 0.0182(12) 0.0097(11) 0.0133(10) 0.0174(13)

loop_
_atom_type_symbol
_atom_type_description
_atom_type_scat_dispersion_real
_atom_type_scat_dispersion_imag
_atom_type_scat_source
C C 0.0033 0.0016 'International Tables Vol C Tables 4.2.6.8 and 6.1.1.4'
H H 0.0000 0.0000 'International Tables Vol C Tables 4.2.6.8 and 6.1.1.4'
O O 0.0106 0.0060 'International Tables Vol C Tables 4.2.6.8 and 6.1.1.4'
P P 0.1023 0.0942 'International Tables Vol C Tables 4.2.6.8 and 6.1.1.4'
Cr Cr 0.3209 0.6236 'International Tables Vol C Tables 4.2.6.8 and 6.1.1.4'

loop_
_geom_angle_atom_site_label_1
_geom_angle_atom_site_label_2
_geom_angle_atom_site_label_3
_geom_angle
C1 Cr1 P1 94.40(7)
C1 Cr1 C2 79.63(10)
C1 Cr1 C21 151.92(10)
C1 Cr1 C22 129.76(11)
C1 Cr1 C23 95.05(10)
C1 Cr1 C24 90.32(10)
C1 Cr1 C25 119.78(11)
C2 Cr1 P1 97.68(7)
C2 Cr1 C21 118.80(11)
C2 Cr1 C22 93.61(10)
C2 Cr1 C23 102.07(10)
C2 Cr1 C24 137.88(10)
C2 Cr1 C25 154.57(10)
C21 Cr1 P1 103.07(8)
C22 Cr1 P1 135.75(9)
C22 Cr1 C21 36.34(11)
C22 Cr1 C25 61.63(10)
C23 Cr1 P1 159.35(7)
C23 Cr1 C21 61.87(10)
C23 Cr1 C22 37.37(11)
C23 Cr1 C24 37.73(10)
C23 Cr1 C25 62.44(10)
C24 Cr1 P1 123.98(8)
C24 Cr1 C21 61.70(10)
C24 Cr1 C22 62.09(10)
C24 Cr1 C25 37.01(10)
C25 Cr1 P1 96.95(7)
C25 Cr1 C21 37.02(11)
C3 P1 Cr1 111.07(6)
C3 P1 C9 103.99(9)
C3 P1 C15 102.83(9)
C9 P1 Cr1 120.20(7)
C9 P1 C15 100.90(9)
C15 P1 Cr1 115.80(7)
O1 C1 Cr1 176.3(2)
O2 C2 Cr1 175.4(2)
C4 C3 P1 114.83(13)
C8 C3 P1 114.95(14)
C8 C3 C4 110.78(17)
C3 C4 C5 110.53(17)
C6 C5 C4 111.59(19)
C7 C6 C5 111.84(19)
C6 C7 C8 111.18(18)
C7 C8 C3 110.30(18)
C10 C9 P1 112.18(14)
C14 C9 P1 114.16(14)
C14 C9 C10 109.61(17)
C9 C10 C11 111.69(17)
C12 C11 C10 110.93(19)
C11 C12 C13 110.17(18)
C12 C13 C14 111.96(18)
C9 C14 C13 111.66(18)
C16 C15 P1 114.52(14)
C16 C15 C20 109.80(16)
C20 C15 P1 110.33(13)
C17 C16 C15 111.68(18)
C18 C17 C16 111.44(18)
C19 C18 C17 110.62(19)
C18 C19 C20 110.70(19)
C19 C20 C15 112.30(17)
C22 C21 Cr1 70.55(14)
C22 C21 C25 108.2(2)
C25 C21 Cr1 71.10(14)
C21 C22 Cr1 73.11(15)
C21 C22 C23 108.9(2)
C23 C22 Cr1 70.25(14)
C22 C23 Cr1 72.38(14)
C22 C23 C24 107.2(2)
C24 C23 Cr1 71.77(14)
C23 C24 Cr1 70.50(14)
C25 C24 Cr1 72.78(14)
C25 C24 C23 108.3(2)
C21 C25 Cr1 71.88(14)
C24 C25 Cr1 70.20(14)
C24 C25 C21 107.3(2)

loop_
_geom_bond_atom_site_label_1
_geom_bond_atom_site_label_2
_geom_bond_distance
Cr1 P1 2.3759(6)
Cr1 C1 1.827(2)
Cr1 C2 1.838(2)
Cr1 C21 2.234(2)
Cr1 C22 2.202(2)
Cr1 C23 2.174(2)
Cr1 C24 2.191(2)
Cr1 C25 2.224(2)
P1 C3 1.866(2)
P1 C9 1.870(2)
P1 C15 1.8737(19)
O1 C1 1.158(3)
O2 C2 1.159(3)
C3 C4 1.530(3)
C3 C8 1.529(3)
C4 C5 1.531(3)
C5 C6 1.523(3)
C6 C7 1.518(3)
C7 C8 1.526(3)
C9 C10 1.532(3)
C9 C14 1.522(3)
C10 C11 1.531(3)
C11 C12 1.514(3)
C12 C13 1.520(3)
C13 C14 1.529(3)
C15 C16 1.533(3)
C15 C20 1.534(3)
C16 C17 1.531(3)
C17 C18 1.519(3)
C18 C19 1.512(3)
C19 C20 1.523(3)
C21 C22 1.384(4)
C21 C25 1.415(4)
C22 C23 1.402(4)
C23 C24 1.411(4)
C24 C25 1.402(4)
